data_7224744
loop_
_publ_author_name
'Samai, Subhasis'
'Ghosh, Debasish'
'Das, Uttam K.'
'Atta, Sanghamitra'
'Manna, Saikat K.'
'Maiti, Dilip K.'

_publ_section_title
;
 Water -- the best solvent for DMAP-mediated dual cyclization towards
 metal-free first synthesis of fully substituted phthalimides
;
_journal_issue 10
_journal_name_full 'Green Chem.'
_journal_page_first 2961
_journal_paper_doi 10.1039/C6GC00367B
_journal_volume 18
_journal_year 2016
_chemical_formula_moiety 'C21 H17 N O8'
_chemical_formula_sum 'C21 H17 N O8'
_chemical_formula_weight 411.36
_chemical_name_systematic
; 
 ? 
;
_space_group_IT_number 2
_symmetry_cell_setting triclinic
_symmetry_space_group_name_Hall '-P 1'
_symmetry_space_group_name_H-M 'P -1'
_atom_sites_solution_hydrogens geom
_atom_sites_solution_primary direct
_atom_sites_solution_secondary difmap
_audit_creation_method SHELXL-97
_cell_angle_alpha 63.061(14)
_cell_angle_beta 84.432(14)
_cell_angle_gamma 75.914(14)
_cell_formula_units_Z 2
_cell_length_a 8.133(3)
_cell_length_b 11.671(4)
_cell_length_c 11.708(3)
_cell_measurement_temperature 298(2)
_cell_volume 960.8(6)
_computing_cell_refinement 'SMART APEX II'
_computing_data_collection 'SMART APEX II'
_computing_data_reduction 'SMART APEX SAINT'
_computing_molecular_graphics SHELXTL
_computing_publication_material 'MERCURY 3.5'
_computing_structure_refinement 'SHELXL-97 (Sheldrick, 2008)'
_computing_structure_solution 'SHELXS-97 (Sheldrick, 2008)'
_diffrn_ambient_temperature 298(2)
_diffrn_detector_area_resol_mean 3
_diffrn_measured_fraction_theta_full 0.991
_diffrn_measured_fraction_theta_max 0.991
_diffrn_measurement_device_type 'BRUKER CCD AREA'
_diffrn_measurement_method 'OMEGA SCAN'
_diffrn_radiation_monochromator graphite
_diffrn_radiation_source 'fine-focus sealed tube'
_diffrn_radiation_type MoK\a
_diffrn_radiation_wavelength 0.71073
_diffrn_reflns_av_R_equivalents 0.0248
_diffrn_reflns_av_sigmaI/netI 0.0284
_diffrn_reflns_limit_h_max 9
_diffrn_reflns_limit_h_min -9
_diffrn_reflns_limit_k_max 13
_diffrn_reflns_limit_k_min -13
_diffrn_reflns_limit_l_max 13
_diffrn_reflns_limit_l_min -13
_diffrn_reflns_number 8531
_diffrn_reflns_theta_full 25.00
_diffrn_reflns_theta_max 25.00
_diffrn_reflns_theta_min 1.95
_exptl_absorpt_coefficient_mu 0.111
_exptl_absorpt_correction_T_max 0.9945
_exptl_absorpt_correction_T_min 0.9654
_exptl_absorpt_correction_type multi-scan
_exptl_absorpt_process_details SADABS
_exptl_crystal_colour COLORLESS
_exptl_crystal_density_diffrn 1.422
_exptl_crystal_density_method 'not measured'
_exptl_crystal_description PLATE
_exptl_crystal_F_000 428
_exptl_crystal_size_max 0.32
_exptl_crystal_size_mid 0.16
_exptl_crystal_size_min 0.05
_refine_diff_density_max 0.265
_refine_diff_density_min -0.194
_refine_diff_density_rms 0.038
_refine_ls_extinction_method none
_refine_ls_goodness_of_fit_ref 1.026
_refine_ls_hydrogen_treatment mixed
_refine_ls_matrix_type full
_refine_ls_number_parameters 275
_refine_ls_number_reflns 3361
_refine_ls_number_restraints 0
_refine_ls_restrained_S_all 1.026
_refine_ls_R_factor_all 0.0498
_refine_ls_R_factor_gt 0.0405
_refine_ls_shift/su_max 0.000
_refine_ls_shift/su_mean 0.000
_refine_ls_structure_factor_coef Fsqd
_refine_ls_weighting_details 'calc w=1/[\s^2^(Fo^2^)+(0.0647P)^2^+0.2034P] where P=(Fo^2^+2Fc^2^)/3'
_refine_ls_weighting_scheme calc
_refine_ls_wR_factor_gt 0.1108
_refine_ls_wR_factor_ref 0.1200
_reflns_number_gt 2729
_reflns_number_total 3361
_reflns_threshold_expression >2sigma(I)
_cod_data_source_file c6gc00367b2.cif
_cod_data_source_block uddg2
_cod_depositor_comments
;
The following automatic conversions were performed:

'_symmetry_cell_setting' value 'TRICLINIC' changed to 'triclinic'
according to
/usr/data/users/saulius/crontab/automatic-downloads/rss-feeds/RSC/lib/dictionaries/cif_core.dic
dictionary named 'cif_core.dic' version 2.4.2 from 2011-04-26.

'_exptl_absorpt_correction_type' value 'MULTI SCAN' changed to
'multi-scan' according to
/usr/data/users/saulius/crontab/automatic-downloads/rss-feeds/RSC/lib/dictionaries/cif_core.dic
dictionary named 'cif_core.dic' version 2.4.2 from 2011-04-26.

Automatic conversion script
Id: cif_fix_values 4268 2015-11-12 08:31:59Z antanas 

 Adding full bibliography for 7224743--7224744.cif.
;
_cod_original_cell_volume 960.9(5)
_cod_original_sg_symbol_H-M P-1
_cod_database_code 7224744

loop_
_symmetry_equiv_pos_as_xyz
'x, y, z'
'-x, -y, -z'

loop_
_atom_site_label
_atom_site_type_symbol
_atom_site_fract_x
_atom_site_fract_y
_atom_site_fract_z
_atom_site_U_iso_or_equiv
_atom_site_adp_type
_atom_site_occupancy
_atom_site_symmetry_multiplicity
_atom_site_calc_flag
_atom_site_refinement_flags
C1 C 0.6050(2) 1.24578(17) 0.27030(17) 0.0410(4) Uani 1 1 d .
C2 C 0.6475(3) 1.3656(2) 0.2274(2) 0.0545(5) Uani 1 1 d .
H2 H 0.7131 1.3958 0.1547 0.065 Uiso 1 1 calc R
C3 C 0.5924(3) 1.4408(2) 0.2928(3) 0.0675(7) Uani 1 1 d .
H3 H 0.6213 1.5217 0.2644 0.081 Uiso 1 1 calc R
C4 C 0.4950(3) 1.3959(3) 0.3998(3) 0.0713(7) Uani 1 1 d .
H4 H 0.4566 1.4471 0.4432 0.086 Uiso 1 1 calc R
C5 C 0.4543(3) 1.2764(3) 0.4427(2) 0.0671(6) Uani 1 1 d .
H5 H 0.3904 1.2457 0.5163 0.081 Uiso 1 1 calc R
C6 C 0.5076(3) 1.2005(2) 0.3775(2) 0.0531(5) Uani 1 1 d .
H6 H 0.4779 1.1199 0.4059 0.064 Uiso 1 1 calc R
N7 N 0.66188(18) 1.16709(14) 0.20271(14) 0.0393(3) Uani 1 1 d .
C8 C 0.7358(2) 1.03236(17) 0.26186(17) 0.0379(4) Uani 1 1 d .
O9 O 0.76568(17) 0.96561(13) 0.37460(12) 0.0495(3) Uani 1 1 d .
C10 C 0.7664(2) 0.99058(16) 0.15676(16) 0.0361(4) Uani 1 1 d .
C11 C 0.6973(2) 1.09668(17) 0.04385(16) 0.0371(4) Uani 1 1 d .
C12 C 0.6285(2) 1.21263(17) 0.07162(17) 0.0399(4) Uani 1 1 d .
O13 O 0.55907(19) 1.32317(13) 0.00067(13) 0.0563(4) Uani 1 1 d .
C14 C 0.8402(2) 0.86771(17) 0.16269(16) 0.0373(4) Uani 1 1 d .
C15 C 0.8990(2) 0.75159(18) 0.28829(18) 0.0430(4) Uani 1 1 d .
O16 O 0.8324(2) 0.66001(14) 0.33763(14) 0.0643(4) Uani 1 1 d .
O17 O 1.02831(18) 0.76644(14) 0.33652(13) 0.0568(4) Uani 1 1 d .
C18 C 1.0817(4) 0.6696(3) 0.4650(2) 0.0890(9) Uani 1 1 d .
H18A H 0.9884 0.6690 0.5220 0.134 Uiso 1 1 calc R
H18B H 1.1732 0.6913 0.4915 0.134 Uiso 1 1 calc R
H18C H 1.1192 0.5840 0.4672 0.134 Uiso 1 1 calc R
C19 C 0.8404(2) 0.85461(17) 0.04924(17) 0.0380(4) Uani 1 1 d .
C20 C 0.9116(2) 0.72158(19) 0.05211(18) 0.0443(4) Uani 1 1 d .
O21 O 0.8407(2) 0.67368(16) 0.00554(19) 0.0799(5) Uani 1 1 d .
O22 O 1.05802(17) 0.66428(13) 0.11492(15) 0.0559(4) Uani 1 1 d .
C23 C 1.1289(3) 0.5276(2) 0.1403(3) 0.0700(7) Uani 1 1 d .
H23A H 1.0576 0.4728 0.1988 0.105 Uiso 1 1 calc R
H23B H 1.2404 0.4997 0.1774 0.105 Uiso 1 1 calc R
H23C H 1.1355 0.5202 0.0615 0.105 Uiso 1 1 calc R
C24 C 0.7664(2) 0.96152(18) -0.06384(17) 0.0390(4) Uani 1 1 d .
C25 C 0.7589(2) 0.94202(19) -0.18152(17) 0.0425(4) Uani 1 1 d .
O26 O 0.63003(18) 0.95984(17) -0.23381(15) 0.0642(4) Uani 1 1 d .
O27 O 0.91153(16) 0.90644(15) -0.22166(13) 0.0550(4) Uani 1 1 d .
C28 C 0.9135(3) 0.8789(3) -0.3311(3) 0.0794(8) Uani 1 1 d .
H28A H 0.8638 0.8048 -0.3079 0.119 Uiso 1 1 calc R
H28B H 1.0284 0.8591 -0.3569 0.119 Uiso 1 1 calc R
H28C H 0.8497 0.9546 -0.4007 0.119 Uiso 1 1 calc R
C29 C 0.6920(2) 1.08668(18) -0.06969(16) 0.0386(4) Uani 1 1 d .
C30 C 0.6106(3) 1.2033(2) -0.18907(18) 0.0522(5) Uani 1 1 d .
H30A H 0.4896 1.2177 -0.1816 0.078 Uiso 1 1 calc R
H30B H 0.6442 1.1863 -0.2619 0.078 Uiso 1 1 calc R
H30C H 0.6462 1.2802 -0.1999 0.078 Uiso 1 1 calc R

loop_
_atom_site_aniso_label
_atom_site_aniso_U_11
_atom_site_aniso_U_22
_atom_site_aniso_U_33
_atom_site_aniso_U_23
_atom_site_aniso_U_13
_atom_site_aniso_U_12
C1 0.0419(9) 0.0411(10) 0.0431(10) -0.0230(8) -0.0048(8) -0.0038(7)
C2 0.0639(13) 0.0446(11) 0.0562(13) -0.0231(10) -0.0065(10) -0.0102(9)
C3 0.0828(16) 0.0440(12) 0.0825(17) -0.0354(12) -0.0245(14) -0.0012(11)
C4 0.0736(15) 0.0759(16) 0.0821(18) -0.0610(15) -0.0201(13) 0.0130(12)
C5 0.0658(14) 0.0861(17) 0.0646(15) -0.0518(14) 0.0067(11) -0.0083(12)
C6 0.0556(12) 0.0573(12) 0.0548(12) -0.0328(10) 0.0070(9) -0.0137(9)
N7 0.0436(8) 0.0385(8) 0.0378(8) -0.0197(7) 0.0008(6) -0.0071(6)
C8 0.0389(9) 0.0399(9) 0.0368(10) -0.0187(8) 0.0008(7) -0.0089(7)
O9 0.0619(8) 0.0484(8) 0.0348(8) -0.0185(6) -0.0036(6) -0.0047(6)
C10 0.0364(9) 0.0380(9) 0.0352(9) -0.0167(8) 0.0016(7) -0.0098(7)
C11 0.0355(9) 0.0394(9) 0.0366(9) -0.0167(8) 0.0025(7) -0.0098(7)
C12 0.0397(9) 0.0393(10) 0.0390(10) -0.0164(8) 0.0005(7) -0.0078(7)
O13 0.0697(9) 0.0410(8) 0.0478(8) -0.0155(7) -0.0080(7) 0.0007(7)
C14 0.0373(9) 0.0392(9) 0.0361(9) -0.0173(8) 0.0021(7) -0.0095(7)
C15 0.0469(10) 0.0389(10) 0.0405(10) -0.0196(8) 0.0011(8) -0.0014(8)
O16 0.0792(10) 0.0459(8) 0.0563(9) -0.0102(7) 0.0013(8) -0.0199(8)
O17 0.0564(8) 0.0567(8) 0.0492(8) -0.0185(7) -0.0150(6) -0.0024(6)
C18 0.0877(19) 0.094(2) 0.0547(15) -0.0126(14) -0.0285(13) 0.0029(15)
C19 0.0364(9) 0.0422(10) 0.0399(10) -0.0214(8) 0.0041(7) -0.0120(7)
C20 0.0519(11) 0.0458(10) 0.0416(10) -0.0241(9) 0.0046(8) -0.0138(8)
O21 0.0889(12) 0.0641(10) 0.1061(14) -0.0537(10) -0.0308(10) -0.0059(9)
O22 0.0518(8) 0.0494(8) 0.0742(10) -0.0384(7) -0.0088(7) 0.0011(6)
C23 0.0767(16) 0.0455(12) 0.0841(17) -0.0321(12) -0.0046(13) 0.0019(11)
C24 0.0347(9) 0.0500(10) 0.0375(9) -0.0227(8) 0.0038(7) -0.0134(8)
C25 0.0413(10) 0.0511(11) 0.0406(10) -0.0236(9) 0.0023(8) -0.0142(8)
O26 0.0450(8) 0.1014(12) 0.0669(10) -0.0557(9) -0.0049(7) -0.0130(8)
O27 0.0431(7) 0.0875(11) 0.0542(8) -0.0493(8) 0.0055(6) -0.0148(7)
C28 0.0647(14) 0.135(2) 0.0757(17) -0.0805(18) 0.0138(12) -0.0247(15)
C29 0.0366(9) 0.0444(10) 0.0337(9) -0.0157(8) 0.0021(7) -0.0112(7)
C30 0.0576(12) 0.0527(12) 0.0399(11) -0.0175(9) -0.0050(9) -0.0052(9)

loop_
_atom_type_symbol
_atom_type_description
_atom_type_scat_dispersion_real
_atom_type_scat_dispersion_imag
_atom_type_scat_source
C C 0.0033 0.0016 'International Tables Vol C Tables 4.2.6.8 and 6.1.1.4'
H H 0.0000 0.0000 'International Tables Vol C Tables 4.2.6.8 and 6.1.1.4'
N N 0.0061 0.0033 'International Tables Vol C Tables 4.2.6.8 and 6.1.1.4'
O O 0.0106 0.0060 'International Tables Vol C Tables 4.2.6.8 and 6.1.1.4'

loop_
_geom_angle_atom_site_label_1
_geom_angle_atom_site_label_2
_geom_angle_atom_site_label_3
_geom_angle
C2 C1 C6 120.51(17)
C2 C1 N7 120.01(17)
C6 C1 N7 119.48(16)
C1 C2 C3 119.7(2)
C1 C2 H2 120.1
C3 C2 H2 120.1
C4 C3 C2 119.9(2)
C4 C3 H3 120.1
C2 C3 H3 120.1
C5 C4 C3 120.17(19)
C5 C4 H4 119.9
C3 C4 H4 119.9
C4 C5 C6 120.5(2)
C4 C5 H5 119.7
C6 C5 H5 119.7
C1 C6 C5 119.2(2)
C1 C6 H6 120.4
C5 C6 H6 120.4
C8 N7 C12 111.74(14)
C8 N7 C1 124.07(15)
C12 N7 C1 123.66(14)
O9 C8 N7 126.01(15)
O9 C8 C10 128.26(16)
N7 C8 C10 105.73(14)
C11 C10 C14 121.77(15)
C11 C10 C8 108.62(14)
C14 C10 C8 129.51(16)
C10 C11 C29 122.73(16)
C10 C11 C12 107.74(14)
C29 C11 C12 129.49(16)
O13 C12 N7 124.82(16)
O13 C12 C11 129.29(17)
N7 C12 C11 105.90(14)
C10 C14 C19 117.10(16)
C10 C14 C15 120.67(15)
C19 C14 C15 121.90(15)
O16 C15 O17 125.76(18)
O16 C15 C14 122.98(18)
O17 C15 C14 111.24(16)
C15 O17 C18 116.37(18)
O17 C18 H18A 109.5
O17 C18 H18B 109.5
H18A C18 H18B 109.5
O17 C18 H18C 109.5
H18A C18 H18C 109.5
H18B C18 H18C 109.5
C24 C19 C14 120.80(16)
C24 C19 C20 119.94(15)
C14 C19 C20 119.14(16)
O21 C20 O22 124.99(18)
O21 C20 C19 123.58(18)
O22 C20 C19 111.40(15)
C20 O22 C23 116.89(16)
O22 C23 H23A 109.5
O22 C23 H23B 109.5
H23A C23 H23B 109.5
O22 C23 H23C 109.5
H23A C23 H23C 109.5
H23B C23 H23C 109.5
C19 C24 C29 121.95(15)
C19 C24 C25 119.49(16)
C29 C24 C25 118.51(16)
O26 C25 O27 124.23(17)
O26 C25 C24 123.61(16)
O27 C25 C24 112.13(15)
C25 O27 C28 114.98(16)
O27 C28 H28A 109.5
O27 C28 H28B 109.5
H28A C28 H28B 109.5
O27 C28 H28C 109.5
H28A C28 H28C 109.5
H28B C28 H28C 109.5
C11 C29 C24 115.61(16)
C11 C29 C30 121.01(16)
C24 C29 C30 123.37(16)
C29 C30 H30A 109.5
C29 C30 H30B 109.5
H30A C30 H30B 109.5
C29 C30 H30C 109.5
H30A C30 H30C 109.5
H30B C30 H30C 109.5

loop_
_geom_bond_atom_site_label_1
_geom_bond_atom_site_label_2
_geom_bond_distance
C1 C2 1.375(3)
C1 C6 1.376(3)
C1 N7 1.437(2)
C2 C3 1.382(3)
C2 H2 0.9300
C3 C4 1.374(4)
C3 H3 0.9300
C4 C5 1.366(4)
C4 H4 0.9300
C5 C6 1.384(3)
C5 H5 0.9300
C6 H6 0.9300
N7 C8 1.396(2)
N7 C12 1.408(2)
C8 O9 1.203(2)
C8 C10 1.496(2)
C10 C11 1.385(2)
C10 C14 1.386(2)
C11 C29 1.392(2)
C11 C12 1.498(2)
C12 O13 1.199(2)
C14 C19 1.404(2)
C14 C15 1.498(3)
C15 O16 1.197(2)
C15 O17 1.322(2)
O17 C18 1.441(3)
C18 H18A 0.9600
C18 H18B 0.9600
C18 H18C 0.9600
C19 C24 1.402(3)
C19 C20 1.505(2)
C20 O21 1.198(2)
C20 O22 1.320(2)
O22 C23 1.457(2)
C23 H23A 0.9600
C23 H23B 0.9600
C23 H23C 0.9600
C24 C29 1.411(3)
C24 C25 1.504(2)
C25 O26 1.192(2)
C25 O27 1.322(2)
O27 C28 1.453(2)
C28 H28A 0.9600
C28 H28B 0.9600
C28 H28C 0.9600
C29 C30 1.503(3)
C30 H30A 0.9600
C30 H30B 0.9600
C30 H30C 0.9600
